data_4507013
loop_
_publ_author_name
'Das, Uttam Kumar'
'Puranik, Vedavati G.'
'Dastidar, Parthasarathi'

_publ_section_title
;
 Supramolecular Synthon Transferability and Gelation by Diprimary Ammonium
 Monocarboxylate Salts
;
_journal_issue 12
_journal_name_full 'Crystal Growth &amp; Design'
_journal_page_first 5864
_journal_paper_doi 10.1021/cg301242p
_journal_volume 12
_journal_year 2012
_chemical_formula_moiety 'C10 H5 O4, 0.5(C4 H14 N2)'
_chemical_formula_sum 'C12 H12 N O4'
_chemical_formula_weight 234.23
_chemical_name_systematic
; 
 ? 
;
_space_group_IT_number 2
_symmetry_cell_setting triclinic
_symmetry_space_group_name_Hall '-P 1'
_symmetry_space_group_name_H-M 'P -1'
_atom_sites_solution_hydrogens geom
_atom_sites_solution_primary direct
_atom_sites_solution_secondary difmap
_audit_creation_method SHELXL-97
_cell_angle_alpha 88.649(9)
_cell_angle_beta 82.404(8)
_cell_angle_gamma 64.290(8)
_cell_formula_units_Z 2
_cell_length_a 6.889(3)
_cell_length_b 7.714(3)
_cell_length_c 11.936(5)
_cell_measurement_temperature 298(2)
_cell_volume 566.1(4)
_computing_cell_refinement 'SMART APEX II'
_computing_data_collection 'SMART APEX II'
_computing_data_reduction 'SMART APEX SAINT'
_computing_molecular_graphics SHELXTL
_computing_publication_material 'MERCURY 2.3'
_computing_structure_refinement 'SHELXL-97 (Sheldrick, 1997)'
_computing_structure_solution 'SHELXS-97 (Sheldrick, 1990)'
_diffrn_ambient_temperature 298(2)
_diffrn_detector_area_resol_mean 3
_diffrn_measured_fraction_theta_full 0.992
_diffrn_measured_fraction_theta_max 0.992
_diffrn_measurement_device_type 'BRUKER CCD AREA'
_diffrn_measurement_method 'OMEGA SCAN'
_diffrn_radiation_monochromator graphite
_diffrn_radiation_source 'fine-focus sealed tube'
_diffrn_radiation_type MoK\a
_diffrn_radiation_wavelength 0.71073
_diffrn_reflns_av_R_equivalents 0.0288
_diffrn_reflns_av_sigmaI/netI 0.0371
_diffrn_reflns_limit_h_max 8
_diffrn_reflns_limit_h_min -8
_diffrn_reflns_limit_k_max 9
_diffrn_reflns_limit_k_min -9
_diffrn_reflns_limit_l_max 14
_diffrn_reflns_limit_l_min -14
_diffrn_reflns_number 6078
_diffrn_reflns_theta_full 26.48
_diffrn_reflns_theta_max 26.48
_diffrn_reflns_theta_min 1.72
_exptl_absorpt_coefficient_mu 0.104
_exptl_absorpt_correction_T_max 0.9938
_exptl_absorpt_correction_T_min 0.9439
_exptl_absorpt_correction_type multi-scan
_exptl_absorpt_process_details SADABS
_exptl_crystal_colour COLORLESS
_exptl_crystal_density_diffrn 1.374
_exptl_crystal_density_method 'not measured'
_exptl_crystal_description PLATE
_exptl_crystal_F_000 246
_exptl_crystal_size_max 0.56
_exptl_crystal_size_mid 0.22
_exptl_crystal_size_min 0.06
_refine_diff_density_max 0.298
_refine_diff_density_min -0.240
_refine_diff_density_rms 0.044
_refine_ls_extinction_method none
_refine_ls_goodness_of_fit_ref 1.082
_refine_ls_hydrogen_treatment constr
_refine_ls_matrix_type full
_refine_ls_number_parameters 155
_refine_ls_number_reflns 2336
_refine_ls_number_restraints 0
_refine_ls_restrained_S_all 1.082
_refine_ls_R_factor_all 0.0909
_refine_ls_R_factor_gt 0.0540
_refine_ls_shift/su_max 0.000
_refine_ls_shift/su_mean 0.000
_refine_ls_structure_factor_coef Fsqd
_refine_ls_weighting_details 'calc w=1/[\s^2^(Fo^2^)+(0.0867P)^2^+0.0478P] where P=(Fo^2^+2Fc^2^)/3'
_refine_ls_weighting_scheme calc
_refine_ls_wR_factor_gt 0.1550
_refine_ls_wR_factor_ref 0.1803
_reflns_number_gt 1418
_reflns_number_total 2336
_reflns_threshold_expression >2sigma(I)
_cod_data_source_file cg301242p_si_017.cif
_cod_data_source_block B4Q
_cod_depositor_comments
;
The following automatic conversions were performed:

'_symmetry_cell_setting' value 'TRICLINIC' changed to 'triclinic'
according to /home/saulius/struct/CIF-dictionaries/cif_core.dic
dictionary named 'cif_core.dic' version 2.4.2 from
2011-04-26.

'_exptl_absorpt_correction_type' value 'MULTI-SCAN'
changed to 'multi-scan' according to
/home/saulius/struct/CIF-dictionaries/cif_core.dic dictionary named
'cif_core.dic' version 2.4.2 from
2011-04-26.

'_refine_ls_hydrogen_treatment' value 'CONSTR' changed
to 'constr' according to
/home/saulius/struct/CIF-dictionaries/cif_core.dic dictionary named
'cif_core.dic' version 2.4.2 from 2011-04-26.

Automatic conversion script
Id: cif_fix_values 1891 2012-01-12 08:04:46Z andrius 
;
_cod_original_sg_symbol_H-M P_-1
_cod_database_code 4507013

loop_
_symmetry_equiv_pos_as_xyz
'x, y, z'
'-x, -y, -z'

loop_
_atom_site_label
_atom_site_type_symbol
_atom_site_fract_x
_atom_site_fract_y
_atom_site_fract_z
_atom_site_U_iso_or_equiv
_atom_site_adp_type
_atom_site_occupancy
_atom_site_symmetry_multiplicity
_atom_site_calc_flag
_atom_site_refinement_flags
O1 O 0.3091(2) 0.7472(2) 0.47092(13) 0.0536(5) Uani 1 1 d .
C2 C 0.3749(4) 0.6843(3) 0.3590(2) 0.0488(6) Uani 1 1 d .
O3 O 0.2383(3) 0.6759(3) 0.30982(15) 0.0671(6) Uani 1 1 d .
C4 C 0.6046(3) 0.6285(3) 0.31646(19) 0.0442(5) Uani 1 1 d .
C5 C 0.6970(4) 0.5482(3) 0.1970(2) 0.0492(6) Uani 1 1 d .
O6 O 0.8961(2) 0.4439(3) 0.17871(13) 0.0634(5) Uani 1 1 d .
O7 O 0.5732(3) 0.5901(3) 0.12343(14) 0.0713(6) Uani 1 1 d .
C8 C 0.7319(3) 0.6535(3) 0.38332(19) 0.0462(6) Uani 1 1 d .
H8 H 0.8765 0.6192 0.3548 0.055 Uiso 1 1 calc R
C9 C 0.6561(3) 0.7305(3) 0.49638(19) 0.0454(6) Uani 1 1 d .
C10 C 0.7829(4) 0.7621(3) 0.5680(2) 0.0542(6) Uani 1 1 d .
H10 H 0.9258 0.7372 0.5411 0.065 Uiso 1 1 calc R
C11 C 0.6999(4) 0.8292(4) 0.6772(2) 0.0609(7) Uani 1 1 d .
H11 H 0.7859 0.8493 0.7244 0.073 Uiso 1 1 calc R
C12 C 0.4859(4) 0.8672(4) 0.7170(2) 0.0622(7) Uani 1 1 d .
H12 H 0.4300 0.9118 0.7914 0.075 Uiso 1 1 calc R
C13 C 0.3554(4) 0.8402(4) 0.6484(2) 0.0596(7) Uani 1 1 d .
H13 H 0.2122 0.8666 0.6756 0.071 Uiso 1 1 calc R
C14 C 0.4410(4) 0.7731(3) 0.53857(19) 0.0459(6) Uani 1 1 d .
N15 N 0.1874(3) 0.5828(3) 0.08522(16) 0.0544(5) Uani 1 1 d .
H15A H 0.2564 0.5337 0.0168 0.082 Uiso 1 1 calc R
H15B H 0.1300 0.5075 0.1177 0.082 Uiso 1 1 calc R
H15C H 0.2812 0.5899 0.1274 0.082 Uiso 1 1 calc R
C16 C 0.0136(4) 0.7765(4) 0.0749(2) 0.0653(7) Uani 1 1 d .
H16A H -0.0995 0.7663 0.0389 0.078 Uiso 1 1 calc R
H16B H -0.0503 0.8354 0.1498 0.078 Uiso 1 1 calc R
C17 C 0.0943(4) 0.8995(4) 0.0089(3) 0.0740(8) Uani 1 1 d .
H17A H 0.1671 0.8366 -0.0642 0.089 Uiso 1 1 calc R
H17B H 0.1999 0.9173 0.0476 0.089 Uiso 1 1 calc R

loop_
_atom_site_aniso_label
_atom_site_aniso_U_11
_atom_site_aniso_U_22
_atom_site_aniso_U_33
_atom_site_aniso_U_23
_atom_site_aniso_U_13
_atom_site_aniso_U_12
O1 0.0425(9) 0.0686(11) 0.0510(10) -0.0090(8) 0.0068(7) -0.0284(8)
C2 0.0453(13) 0.0520(14) 0.0494(14) -0.0024(10) 0.0041(10) -0.0242(11)
O3 0.0465(9) 0.1018(15) 0.0598(11) -0.0121(10) 0.0007(8) -0.0400(10)
C4 0.0383(11) 0.0435(12) 0.0501(13) 0.0035(10) 0.0000(10) -0.0189(10)
C5 0.0448(13) 0.0587(15) 0.0470(13) 0.0001(11) 0.0009(10) -0.0272(12)
O6 0.0434(10) 0.0795(13) 0.0578(11) -0.0093(9) 0.0061(8) -0.0210(9)
O7 0.0485(10) 0.1096(16) 0.0491(10) -0.0052(10) -0.0027(8) -0.0290(10)
C8 0.0388(11) 0.0484(13) 0.0486(13) 0.0029(10) 0.0023(10) -0.0185(10)
C9 0.0402(12) 0.0429(12) 0.0505(14) 0.0034(10) -0.0025(10) -0.0167(10)
C10 0.0467(13) 0.0594(15) 0.0569(15) 0.0011(12) -0.0068(11) -0.0234(12)
C11 0.0623(16) 0.0618(16) 0.0574(16) 0.0005(12) -0.0137(12) -0.0240(13)
C12 0.0686(17) 0.0643(16) 0.0471(14) -0.0045(12) -0.0018(12) -0.0242(14)
C13 0.0547(15) 0.0662(16) 0.0532(15) -0.0064(12) 0.0088(12) -0.0261(13)
C14 0.0458(12) 0.0456(13) 0.0480(13) 0.0013(10) -0.0021(10) -0.0226(11)
N15 0.0446(11) 0.0632(13) 0.0479(12) -0.0009(9) -0.0017(9) -0.0176(10)
C16 0.0560(15) 0.0652(17) 0.0584(16) 0.0006(13) 0.0013(12) -0.0136(14)
C17 0.0686(18) 0.0665(17) 0.0812(19) -0.0049(15) 0.0016(15) -0.0268(14)

loop_
_atom_type_symbol
_atom_type_description
_atom_type_scat_dispersion_real
_atom_type_scat_dispersion_imag
_atom_type_scat_source
C C 0.0033 0.0016 'International Tables Vol C Tables 4.2.6.8 and 6.1.1.4'
H H 0.0000 0.0000 'International Tables Vol C Tables 4.2.6.8 and 6.1.1.4'
N N 0.0061 0.0033 'International Tables Vol C Tables 4.2.6.8 and 6.1.1.4'
O O 0.0106 0.0060 'International Tables Vol C Tables 4.2.6.8 and 6.1.1.4'

loop_
_geom_angle_atom_site_label_1
_geom_angle_atom_site_label_2
_geom_angle_atom_site_label_3
_geom_angle
_geom_angle_site_symmetry_1
_geom_angle_site_symmetry_3
C14 O1 C2 123.50(17) . .
O3 C2 O3 0.0(2) 1 .
O3 C2 O1 115.62(19) 1 .
O3 C2 O1 115.62(19) . .
O3 C2 C4 128.1(2) 1 .
O3 C2 C4 128.1(2) . .
O1 C2 C4 116.3(2) . .
O3 O3 C2 0(10) 1 .
C8 C4 C2 119.5(2) . .
C8 C4 C5 119.66(19) . .
C2 C4 C5 120.8(2) . .
O7 C5 O7 0.0(2) 1 .
O7 C5 O6 124.1(2) 1 .
O7 C5 O6 124.1(2) . .
O7 C5 C4 119.2(2) 1 .
O7 C5 C4 119.2(2) . .
O6 C5 C4 116.7(2) . .
O7 O7 C5 0(10) 1 .
C4 C8 C9 123.0(2) . .
C4 C8 H8 118.5 . .
C9 C8 H8 118.5 . .
C10 C9 C14 118.1(2) . .
C10 C9 C8 124.6(2) . .
C14 C9 C8 117.3(2) . .
C11 C10 C9 120.9(2) . .
C11 C10 H10 119.5 . .
C9 C10 H10 119.5 . .
C10 C11 C12 119.4(2) . .
C10 C11 H11 120.3 . .
C12 C11 H11 120.3 . .
C13 C12 C11 121.2(2) . .
C13 C12 H12 119.4 . .
C11 C12 H12 119.4 . .
C12 C13 C14 118.7(2) . .
C12 C13 H13 120.7 . .
C14 C13 H13 120.7 . .
O1 C14 C13 118.14(19) . .
O1 C14 C9 120.2(2) . .
C13 C14 C9 121.6(2) . .
C16 N15 H15A 109.5 . .
C16 N15 H15B 109.5 . .
H15A N15 H15B 109.5 . .
C16 N15 H15C 109.5 . .
H15A N15 H15C 109.5 . .
H15B N15 H15C 109.5 . .
C17 C16 N15 111.9(2) . .
C17 C16 H16A 109.2 . .
N15 C16 H16A 109.2 . .
C17 C16 H16B 109.2 . .
N15 C16 H16B 109.2 . .
H16A C16 H16B 107.9 . .
C16 C17 C17 111.6(3) . 2_575
C16 C17 H17A 109.3 . .
C17 C17 H17A 109.3 2_575 .
C16 C17 H17B 109.3 . .
C17 C17 H17B 109.3 2_575 .
H17A C17 H17B 108.0 . .

loop_
_geom_bond_atom_site_label_1
_geom_bond_atom_site_label_2
_geom_bond_distance
_geom_bond_site_symmetry_2
O1 C14 1.370(3) .
O1 C2 1.380(3) .
C2 O3 1.198(3) 1
C2 O3 1.198(3) .
C2 C4 1.468(3) .
O3 O3 0.000(3) 1
C4 C8 1.335(3) .
C4 C5 1.510(3) .
C5 O7 1.245(3) 1
C5 O7 1.245(3) .
C5 O6 1.244(3) .
O7 O7 0.000(4) 1
C8 C9 1.424(3) .
C8 H8 0.9300 .
C9 C10 1.395(3) .
C9 C14 1.394(3) .
C10 C11 1.368(3) .
C10 H10 0.9300 .
C11 C12 1.390(4) .
C11 H11 0.9300 .
C12 C13 1.373(3) .
C12 H12 0.9300 .
C13 C14 1.377(3) .
C13 H13 0.9300 .
N15 C16 1.470(3) .
N15 H15A 0.8900 .
N15 H15B 0.8900 .
N15 H15C 0.8900 .
C16 C17 1.462(4) .
C16 H16A 0.9700 .
C16 H16B 0.9700 .
C17 C17 1.565(5) 2_575
C17 H17A 0.9700 .
C17 H17B 0.9700 .

loop_
_geom_hbond_atom_site_label_D
_geom_hbond_atom_site_label_H
_geom_hbond_atom_site_label_A
_geom_hbond_distance_DH
_geom_hbond_distance_HA
_geom_hbond_distance_DA
_geom_hbond_angle_DHA
_geom_hbond_site_symmetry_A
N15 H15A O7 0.89 1.92 2.804(3) 174.5 2_665
N15 H15B O6 0.89 1.93 2.764(3) 155.2 1_455
N15 H15C O7 0.89 2.01 2.779(3) 144.5 1
N15 H15C O3 0.89 2.24 2.895(3) 130.7 1
